data_7719650
loop_
_publ_author_name
'Popovici, Ingrid'
'Chen, Yujia'
'Bourcier, Sophie'
'Casaretto, Nicolas'
'Auffrant, Audrey'

_publ_section_title
;
 Catalytic olefin hydrosilylation with an original
 bis(iminophosphorane)phosphine NPN Co<sup>II</sup> complex.
;
_journal_issue 42
_journal_name_full 'Dalton transactions (Cambridge, England : 2003)'
_journal_page_first 15705
_journal_page_last 15709
_journal_paper_doi 10.1039/d5dt02099a
_journal_volume 54
_journal_year 2025
_chemical_formula_moiety 'C70 H116 O4 Tm2'
_chemical_formula_sum 'C48 H47 N2 P3'
_chemical_formula_weight 744.78
_space_group_crystal_system triclinic
_space_group_IT_number 2
_space_group_name_Hall '-P 1'
_space_group_name_H-M_alt 'P -1'
_atom_sites_solution_hydrogens geom
_atom_sites_solution_primary dual
_audit_creation_date 2025-04-10
_audit_creation_method
;
Olex2 1.5
(compiled 2025.03.04 svn.red2d20d0 for OlexSys, GUI svn.r7188)
;
_audit_update_record
;
2025-07-31 deposited with the CCDC.	2025-10-06 downloaded from the CCDC.
;
_cell_angle_alpha 90.478(4)
_cell_angle_beta 90.470(4)
_cell_angle_gamma 100.039(4)
_cell_formula_units_Z 2
_cell_length_a 10.9376(5)
_cell_length_b 12.5643(6)
_cell_length_c 14.6202(7)
_cell_measurement_reflns_used 24609
_cell_measurement_temperature 150
_cell_measurement_theta_max 28.87
_cell_measurement_theta_min 2.17
_cell_volume 1978.23(16)
_computing_cell_refinement
;
X-Area Recipe 2.0.2 (STOE, 2024)
;
_computing_data_collection
;
X-Area Pilatus3_SV 1.31.194.0 (STOE, 2023)
;
_computing_data_reduction
;
X-Area Integrate 2.5.3.0 (STOE, 2021)
X-Area LANA 2.7.5.0 (STOE, 2022)
;
_computing_molecular_graphics 'Olex2 1.5 (Dolomanov et al., 2009)'
_computing_publication_material 'Olex2 1.5 (Dolomanov et al., 2009)'
_computing_structure_refinement 'SHELXL 2018/3 (Sheldrick, 2015)'
_computing_structure_solution 'SHELXT 2018/2 (Sheldrick, 2018)'
_diffrn_ambient_temperature 150
_diffrn_detector 'EIGER2 1M CDTE'
_diffrn_detector_area_resol_mean 13.33
_diffrn_measured_fraction_theta_full 0.994
_diffrn_measured_fraction_theta_max 0.877
_diffrn_measurement_details '304 frames, detector distance = 70 mm'
_diffrn_measurement_device 'Eulerian 4-circle diffractometer'
_diffrn_measurement_device_type 'STOE STADIVARI'
_diffrn_measurement_method 'rotation method, \w scans'
_diffrn_radiation_collimation '1.2 0.6 mm diameter'
_diffrn_radiation_monochromator 'Graded multilayer mirror'
_diffrn_radiation_polarisn_norm 270
_diffrn_radiation_probe x-ray
_diffrn_radiation_type 'Mo K\a'
_diffrn_radiation_wavelength 0.71073
_diffrn_reflns_av_R_equivalents 0.0317
_diffrn_reflns_av_unetI/netI 0.0569
_diffrn_reflns_Laue_measured_fraction_full 0.994
_diffrn_reflns_Laue_measured_fraction_max 0.877
_diffrn_reflns_limit_h_max 13
_diffrn_reflns_limit_h_min -14
_diffrn_reflns_limit_k_max 16
_diffrn_reflns_limit_k_min -16
_diffrn_reflns_limit_l_max 18
_diffrn_reflns_limit_l_min -19
_diffrn_reflns_number 21360
_diffrn_reflns_point_group_measured_fraction_full 0.994
_diffrn_reflns_point_group_measured_fraction_max 0.877
_diffrn_reflns_theta_full 25.242
_diffrn_reflns_theta_max 29.215
_diffrn_reflns_theta_min 2.167
_diffrn_source Axo_Mo
_diffrn_source_current 1.00
_diffrn_source_power 0.050
_diffrn_source_voltage 50
_exptl_absorpt_coefficient_mu 0.187
_exptl_absorpt_correction_T_max 0.9910
_exptl_absorpt_correction_T_min 0.9910
_exptl_absorpt_correction_type multi-scan
_exptl_absorpt_process_details
;
STOE LANA, absorption correction by scaling of reflection intensities.
J. Koziskova, F. Hahn, J. Richter, J. Kozisek, "Comparison of different
absorption corrections on the model structure of tetrakis(\m~2~-acetato)-
diaqua-di-copper(II)", Acta Chimica Slovaca, vol. 9, no. 2, 2016, pp. 136 - 140.
;
_exptl_crystal_colour colourless
_exptl_crystal_colour_primary colourless
_exptl_crystal_density_diffrn 1.250
_exptl_crystal_density_method 'not measured'
_exptl_crystal_description block
_exptl_crystal_F_000 788
_exptl_crystal_size_max 0.15
_exptl_crystal_size_mid 0.12
_exptl_crystal_size_min 0.1
_refine_diff_density_max 0.406
_refine_diff_density_min -0.411
_refine_diff_density_rms 0.052
_refine_ls_extinction_method none
_refine_ls_goodness_of_fit_ref 0.980
_refine_ls_hydrogen_treatment constr
_refine_ls_matrix_type full
_refine_ls_number_parameters 482
_refine_ls_number_reflns 9385
_refine_ls_number_restraints 0
_refine_ls_restrained_S_all 0.980
_refine_ls_R_factor_all 0.0555
_refine_ls_R_factor_gt 0.0399
_refine_ls_shift/su_max 0.001
_refine_ls_shift/su_mean 0.000
_refine_ls_structure_factor_coef Fsqd
_refine_ls_weighting_details 'w=1/[\s^2^(Fo^2^)+(0.0585P)^2^] where P=(Fo^2^+2Fc^2^)/3'
_refine_ls_weighting_scheme calc
_refine_ls_wR_factor_gt 0.1004
_refine_ls_wR_factor_ref 0.1034
_reflns_Friedel_coverage 0.000
_reflns_number_gt 6798
_reflns_number_total 9385
_reflns_threshold_expression 'I > 2\s(I)'
_cod_data_source_file d5dt02099a2.cif
_cod_data_source_block ip3-57
_cod_depositor_comments 'Adding full bibliography for 7719650--7719651.cif.'
_cod_database_code 7719650
_shelx_shelxl_version_number 2018/3
_shelx_space_group_comment
;
The symmetry employed for this shelxl refinement is uniquely defined
by the following loop, which should always be used as a source of
symmetry information in preference to the above space-group names.
They are only intended as comments.
;
_shelx_estimated_absorpt_t_max 0.982
_shelx_estimated_absorpt_t_min 0.972
_olex2_refinement_description
;
1. Fixed Uiso
 At 1.2 times of:
  All C(H) groups
 At 1.5 times of:
  All C(H,H,H) groups
2.a Ternary CH refined with riding coordinates:
 C00V(H00V), C00Z(H00Z)
2.b Aromatic/amide H refined with riding coordinates:
 C00B(H00B), C00D(H00D), C00E(H00E), C00G(H00G), C00H(H00H), C00I(H00I),
 C00K(H00K), C00M(H00M), C00N(H00N), C00O(H00O), C00P(H00P), C00Q(H00Q),
 C00R(H00R), C00S(H00S), C00T(H00T), C00U(H00U), C00W(H00W), C00X(H00X),
 C00Y(H00Y), C010(H010), C011(H011), C012(H012), C013(H013), C014(H014),
 C015(H015), C016(H016), C017(H017), C018(H018), C019(H019), C01A(H01A),
 C01B(H01B), C01D(H01F), C01F(H01J)
2.c Idealised Me refined as rotating group:
 C01C(H01C,H01D,H01E), C01E(H01G,H01H,H01I), C01G(H01K,H01L,H01M), C01H(H01N,
 H01O,H01P)
;
_olex2_submission_special_instructions 'No special instructions were received'
_stoe_detector_distance '60.0 mm'
_stoe_detector_pixelsize_x '0.075 mm'
_stoe_detector_pixelsize_y '0.075 mm'
_stoe_detector_size_x '8.0 cm'
_stoe_detector_size_y '7.7 cm'
_stoe_evaluation_integration_a 10.1
_stoe_evaluation_integration_b 0.1
_stoe_evaluation_integration_ems 0.011
_stoe_evaluation_lana_bis_l_even_max -
_stoe_evaluation_lana_bis_l_odd_max -
_stoe_evaluation_lana_bos_l_even_max -
_stoe_evaluation_lana_bos_l_odd_max -
_stoe_evaluation_lana_completeness 87.4
_stoe_evaluation_lana_dxs_max_order 3
_stoe_evaluation_lana_dys_max_order 3
_stoe_evaluation_lana_fs_max_order 3
_stoe_evaluation_lana_max_2theta_available 58.5
_stoe_evaluation_lana_max_2theta_desired 58.5
_stoe_evaluation_lana_mean_redundancy 2.3
_stoe_evaluation_lana_number_refls_after_or 21362
_stoe_evaluation_lana_number_refls_outliers 1083
_stoe_evaluation_lana_number_refls_total 22445
_stoe_evaluation_lana_number_refls_unique 9387
_stoe_evaluation_lana_number_refls_written 21362
_stoe_evaluation_lana_or_c1 0.050
_stoe_evaluation_lana_or_c2 0
_stoe_evaluation_lana_or_c3 0
_stoe_evaluation_lana_or_c4 1.0
_stoe_evaluation_lana_point_group -1
_stoe_evaluation_lana_table
;
#----------------------------------------------------------------------------
2Theta           6.6   12.8   19.0   25.2   31.4   37.6   43.8   50.0   56.2
#----------------------------------------------------------------------------
<Resolution>    5.14   3.12   2.17   1.61   1.31   1.10   0.95   0.84   0.77
N(total)         307    987   1374   2082   3088   3951   4397   4576   1683
<Redundancy>     4.7    4.7    3.1    2.8    2.7    2.5    2.2    1.9    1.4
Complet. [%%]   100.0  100.0   97.3   99.1   99.7   99.8   99.5   99.1   48.0
<I/sigma>      150.7   80.6   49.8   25.9   18.4   10.9    6.8    4.4    2.8
R(int)         0.020  0.020  0.023  0.026  0.031  0.037  0.056  0.073  0.094
#----------------------------------------------------------------------------
;
_stoe_measurement_identifier ip3-57
_stoe_measurement_max_exposure_per_frame '5.0 s'
_stoe_measurement_mean_exposure_per_frame '5.0 s'
_stoe_measurement_min_exposure_per_frame '5.0 s'
_stoe_measurement_total_exposure_time '55 min'
_stoe_measurement_total_frame_number 654
_stoe_measurement_total_run_number 12
_stoe_measurement_tube_power '50.0 W'

loop_
_space_group_symop_operation_xyz
'x, y, z'
'-x, -y, -z'

loop_
_atom_site_label
_atom_site_type_symbol
_atom_site_fract_x
_atom_site_fract_y
_atom_site_fract_z
_atom_site_U_iso_or_equiv
_atom_site_adp_type
_atom_site_occupancy
_atom_site_site_symmetry_order
_atom_site_calc_flag
_atom_site_refinement_flags_posn
_atom_site_refinement_flags_adp
_atom_site_refinement_flags_occupancy
_atom_site_disorder_assembly
_atom_site_disorder_group
P001 P 0.45239(3) 0.86677(3) 0.79199(3) 0.01734(10) Uani 1 1 d . . . . .
P002 P 0.82334(3) 0.57500(3) 0.71410(3) 0.01843(10) Uani 1 1 d . . . . .
P003 P 0.68548(3) 0.79767(3) 0.66322(3) 0.01702(10) Uani 1 1 d . . . . .
N004 N 0.58707(11) 0.92885(10) 0.78380(9) 0.0203(3) Uani 1 1 d . . . . .
N005 N 0.91569(11) 0.49252(10) 0.70962(9) 0.0230(3) Uani 1 1 d . . . . .
C006 C 0.51792(13) 0.74893(12) 0.63825(10) 0.0175(3) Uani 1 1 d . . . . .
C007 C 0.75971(13) 0.72034(12) 0.57631(10) 0.0181(3) Uani 1 1 d . . . . .
C008 C 0.82543(13) 0.63814(12) 0.60202(10) 0.0175(3) Uani 1 1 d . . . . .
C009 C 0.42306(13) 0.77447(12) 0.69578(10) 0.0174(3) Uani 1 1 d . . . . .
C00A C 0.33139(13) 0.94968(12) 0.79297(11) 0.0194(3) Uani 1 1 d . . . . .
C00B C 0.57557(14) 0.56376(13) 0.77861(11) 0.0226(3) Uani 1 1 d . . . . .
H00B H 0.600359 0.634626 0.803014 0.027 Uiso 1 1 calc R U . . .
C00C C 0.42172(13) 0.78334(12) 0.89347(10) 0.0191(3) Uani 1 1 d . . . . .
C00D C 0.89783(14) 0.62495(12) 0.44623(11) 0.0225(3) Uani 1 1 d . . . . .
H00D H 0.946295 0.594327 0.402923 0.027 Uiso 1 1 calc R U . . .
C00E C 0.83007(14) 0.70272(13) 0.41999(11) 0.0224(3) Uani 1 1 d . . . . .
H00E H 0.829229 0.723759 0.357755 0.027 Uiso 1 1 calc R U . . .
C00F C 0.66165(13) 0.51351(12) 0.73286(10) 0.0196(3) Uani 1 1 d . . . . .
C00G C 0.82875(14) 0.65451(13) 0.89417(11) 0.0245(4) Uani 1 1 d . . . . .
H00G H 0.767381 0.593360 0.907297 0.029 Uiso 1 1 calc R U . . .
C00H C 0.30040(14) 0.72169(13) 0.68297(11) 0.0221(3) Uani 1 1 d . . . . .
H00H H 0.237420 0.740311 0.721231 0.027 Uiso 1 1 calc R U . . .
C00I C 0.48191(14) 0.66975(12) 0.57045(11) 0.0225(3) Uani 1 1 d . . . . .
H00I H 0.543250 0.651013 0.530708 0.027 Uiso 1 1 calc R U . . .
C00J C 0.72486(13) 0.93073(12) 0.60844(10) 0.0187(3) Uani 1 1 d . . . . .
C00K C 0.89424(13) 0.59211(12) 0.53663(11) 0.0215(3) Uani 1 1 d . . . . .
H00K H 0.939220 0.537409 0.554634 0.026 Uiso 1 1 calc R U . . .
C00L C 0.86535(13) 0.67542(12) 0.80378(11) 0.0201(3) Uani 1 1 d . . . . .
C00M C 0.63958(14) 0.99215(13) 0.57679(11) 0.0234(4) Uani 1 1 d . . . . .
H00M H 0.553375 0.963452 0.579202 0.028 Uiso 1 1 calc R U . . .
C00N C 0.76319(14) 0.75030(13) 0.48407(11) 0.0222(3) Uani 1 1 d . . . . .
H00N H 0.718478 0.804710 0.464911 0.027 Uiso 1 1 calc R U . . .
C00O C 0.52430(15) 0.75964(13) 0.94114(11) 0.0249(4) Uani 1 1 d . . . . .
H00O H 0.605603 0.791253 0.922854 0.030 Uiso 1 1 calc R U . . .
C00P C 0.95636(13) 0.76574(13) 0.78633(12) 0.0248(4) Uani 1 1 d . . . . .
H00P H 0.983323 0.780474 0.725416 0.030 Uiso 1 1 calc R U . . .
C00Q C 0.30288(15) 0.73705(13) 0.92218(11) 0.0261(4) Uani 1 1 d . . . . .
H00Q H 0.232009 0.753551 0.891085 0.031 Uiso 1 1 calc R U . . .
C00R C 0.26858(14) 0.64320(13) 0.61611(11) 0.0256(4) Uani 1 1 d . . . . .
H00R H 0.185082 0.607185 0.609244 0.031 Uiso 1 1 calc R U . . .
C00S C 0.62382(15) 0.40949(13) 0.69715(11) 0.0272(4) Uani 1 1 d . . . . .
H00S H 0.681840 0.374201 0.666283 0.033 Uiso 1 1 calc R U . . .
C00T C 0.35983(14) 0.61785(13) 0.55941(11) 0.0257(4) Uani 1 1 d . . . . .
H00T H 0.338991 0.564663 0.512655 0.031 Uiso 1 1 calc R U . . .
C00U C 0.45391(14) 0.51115(14) 0.78883(12) 0.0275(4) Uani 1 1 d . . . . .
H00U H 0.395931 0.545602 0.820604 0.033 Uiso 1 1 calc R U . . .
C00V C 0.94608(15) 0.43988(13) 0.79434(12) 0.0290(4) Uani 1 1 d . . . . .
H00V H 0.886562 0.453449 0.842850 0.035 Uiso 1 1 calc R U . . .
C00W C 0.27495(14) 0.97704(13) 0.71321(11) 0.0269(4) Uani 1 1 d . . . . .
H00W H 0.289586 0.943033 0.657050 0.032 Uiso 1 1 calc R U . . .
C00X C 0.31105(14) 1.00265(13) 0.87419(11) 0.0244(4) Uani 1 1 d . . . . .
H00X H 0.348955 0.984703 0.929320 0.029 Uiso 1 1 calc R U . . .
C00Y C 0.88095(15) 0.72193(14) 0.96478(12) 0.0305(4) Uani 1 1 d . . . . .
H00Y H 0.855701 0.706688 1.025996 0.037 Uiso 1 1 calc R U . . .
C00Z C 0.64022(14) 1.02046(14) 0.84347(12) 0.0271(4) Uani 1 1 d . . . . .
H00Z H 0.595924 1.013002 0.903261 0.032 Uiso 1 1 calc R U . . .
C010 C 0.19745(16) 1.05345(14) 0.71457(13) 0.0341(4) Uani 1 1 d . . . . .
H010 H 0.157225 1.069886 0.659953 0.041 Uiso 1 1 calc R U . . .
C011 C 0.67807(16) 1.09470(14) 0.54171(12) 0.0297(4) Uani 1 1 d . . . . .
H011 H 0.618268 1.135389 0.520358 0.036 Uiso 1 1 calc R U . . .
C012 C 1.00730(14) 0.83351(14) 0.85647(13) 0.0313(4) Uani 1 1 d . . . . .
H012 H 1.067948 0.895263 0.843600 0.038 Uiso 1 1 calc R U . . .
C013 C 0.41754(15) 0.40848(15) 0.75260(12) 0.0331(4) Uani 1 1 d . . . . .
H013 H 0.334175 0.372687 0.759315 0.040 Uiso 1 1 calc R U . . .
C014 C 0.23634(15) 1.08106(14) 0.87562(13) 0.0308(4) Uani 1 1 d . . . . .
H014 H 0.224667 1.117677 0.931128 0.037 Uiso 1 1 calc R U . . .
C015 C 0.17880(16) 1.10583(14) 0.79589(14) 0.0370(5) Uani 1 1 d . . . . .
H015 H 0.126476 1.158755 0.796808 0.044 Uiso 1 1 calc R U . . .
C016 C 0.85027(14) 0.97533(14) 0.60327(12) 0.0313(4) Uani 1 1 d . . . . .
H016 H 0.910654 0.935004 0.624201 0.038 Uiso 1 1 calc R U . . .
C017 C 0.80340(16) 1.13799(14) 0.53769(12) 0.0334(4) Uani 1 1 d . . . . .
H017 H 0.830126 1.208429 0.514254 0.040 Uiso 1 1 calc R U . . .
C018 C 0.50881(16) 0.69044(14) 1.01492(12) 0.0322(4) Uani 1 1 d . . . . .
H018 H 0.579288 0.674959 1.047190 0.039 Uiso 1 1 calc R U . . .
C019 C 0.97001(15) 0.81161(15) 0.94618(13) 0.0336(4) Uani 1 1 d . . . . .
H019 H 1.005583 0.858101 0.994578 0.040 Uiso 1 1 calc R U . . .
C01A C 0.28777(16) 0.66733(14) 0.99562(11) 0.0313(4) Uani 1 1 d . . . . .
H01A H 0.206672 0.635687 1.014328 0.038 Uiso 1 1 calc R U . . .
C01B C 0.50157(15) 0.35719(14) 0.70653(12) 0.0331(4) Uani 1 1 d . . . . .
H01B H 0.475826 0.286746 0.681504 0.040 Uiso 1 1 calc R U . . .
C01C C 0.93396(17) 0.31869(14) 0.77959(13) 0.0367(4) Uani 1 1 d . . . . .
H01C H 0.849746 0.289134 0.757952 0.055 Uiso 1 1 calc R U . . .
H01D H 0.950131 0.284527 0.837418 0.055 Uiso 1 1 calc R U . . .
H01E H 0.994176 0.304212 0.733887 0.055 Uiso 1 1 calc R U . . .
C01D C 0.39022(17) 0.64362(14) 1.04177(12) 0.0343(4) Uani 1 1 d . . . . .
H01F H 0.379579 0.595312 1.091863 0.041 Uiso 1 1 calc R U . . .
C01E C 0.62357(17) 1.12694(14) 0.80054(14) 0.0407(5) Uani 1 1 d . . . . .
H01G H 0.665031 1.134458 0.741193 0.061 Uiso 1 1 calc R U . . .
H01H H 0.660104 1.186968 0.840906 0.061 Uiso 1 1 calc R U . . .
H01I H 0.534847 1.127987 0.791873 0.061 Uiso 1 1 calc R U . . .
C01F C 0.88834(16) 1.07743(15) 0.56813(14) 0.0389(5) Uani 1 1 d . . . . .
H01J H 0.974496 1.106104 0.564997 0.047 Uiso 1 1 calc R U . . .
C01G C 0.77692(16) 1.01738(17) 0.86080(14) 0.0438(5) Uani 1 1 d . . . . .
H01K H 0.785345 0.947965 0.887998 0.066 Uiso 1 1 calc R U . . .
H01L H 0.811806 1.076307 0.902767 0.066 Uiso 1 1 calc R U . . .
H01M H 0.821661 1.025871 0.802780 0.066 Uiso 1 1 calc R U . . .
C01H C 1.0766(2) 0.48832(18) 0.82556(18) 0.0668(8) Uani 1 1 d . . . . .
H01N H 1.135748 0.476809 0.778024 0.100 Uiso 1 1 calc R U . . .
H01O H 1.096581 0.453445 0.882140 0.100 Uiso 1 1 calc R U . . .
H01P H 1.081917 0.566024 0.836688 0.100 Uiso 1 1 calc R U . . .

loop_
_atom_site_aniso_label
_atom_site_aniso_U_11
_atom_site_aniso_U_22
_atom_site_aniso_U_33
_atom_site_aniso_U_23
_atom_site_aniso_U_13
_atom_site_aniso_U_12
P001 0.0162(2) 0.0181(2) 0.0189(2) 0.00052(16) 0.00192(15) 0.00630(16)
P002 0.0190(2) 0.0184(2) 0.0192(2) 0.00177(16) 0.00270(16) 0.00686(16)
P003 0.01539(19) 0.0170(2) 0.0199(2) 0.00126(16) 0.00199(15) 0.00619(15)
N004 0.0176(6) 0.0212(7) 0.0232(7) -0.0012(6) 0.0017(5) 0.0059(5)
N005 0.0244(7) 0.0232(7) 0.0244(7) 0.0052(6) 0.0039(6) 0.0121(6)
C006 0.0203(7) 0.0152(7) 0.0184(8) 0.0030(6) 0.0002(6) 0.0062(6)
C007 0.0139(7) 0.0178(8) 0.0228(8) 0.0005(6) 0.0017(6) 0.0033(6)
C008 0.0158(7) 0.0172(8) 0.0194(8) 0.0017(6) 0.0021(6) 0.0031(6)
C009 0.0168(7) 0.0167(8) 0.0193(8) 0.0027(6) 0.0005(6) 0.0047(6)
C00A 0.0154(7) 0.0181(8) 0.0256(8) 0.0030(6) 0.0044(6) 0.0053(6)
C00B 0.0247(8) 0.0202(8) 0.0236(8) 0.0052(7) 0.0032(7) 0.0056(7)
C00C 0.0223(8) 0.0180(8) 0.0183(8) 0.0013(6) 0.0015(6) 0.0071(6)
C00D 0.0234(8) 0.0224(8) 0.0229(8) -0.0008(7) 0.0069(6) 0.0071(7)
C00E 0.0243(8) 0.0244(9) 0.0187(8) 0.0012(7) 0.0036(6) 0.0045(7)
C00F 0.0198(8) 0.0218(8) 0.0182(8) 0.0049(6) 0.0005(6) 0.0062(6)
C00G 0.0254(8) 0.0238(9) 0.0259(9) 0.0015(7) 0.0017(7) 0.0088(7)
C00H 0.0185(8) 0.0231(8) 0.0255(9) 0.0028(7) 0.0011(6) 0.0057(6)
C00I 0.0229(8) 0.0220(8) 0.0237(8) -0.0007(7) 0.0019(7) 0.0069(7)
C00J 0.0199(8) 0.0175(8) 0.0186(8) 0.0017(6) 0.0016(6) 0.0027(6)
C00K 0.0214(8) 0.0207(8) 0.0242(8) 0.0023(7) 0.0039(6) 0.0084(6)
C00L 0.0162(7) 0.0211(8) 0.0249(8) 0.0017(7) 0.0004(6) 0.0088(6)
C00M 0.0213(8) 0.0240(9) 0.0249(9) 0.0011(7) -0.0016(7) 0.0042(7)
C00N 0.0224(8) 0.0222(8) 0.0238(8) 0.0034(7) 0.0010(6) 0.0089(7)
C00O 0.0250(8) 0.0251(9) 0.0257(9) 0.0014(7) 0.0002(7) 0.0075(7)
C00P 0.0180(8) 0.0260(9) 0.0315(9) 0.0029(7) 0.0008(7) 0.0068(7)
C00Q 0.0229(8) 0.0306(9) 0.0249(9) 0.0031(7) 0.0012(7) 0.0051(7)
C00R 0.0196(8) 0.0241(9) 0.0315(9) -0.0019(7) -0.0034(7) -0.0001(7)
C00S 0.0287(9) 0.0261(9) 0.0274(9) -0.0016(7) -0.0023(7) 0.0070(7)
C00T 0.0275(9) 0.0231(9) 0.0256(9) -0.0049(7) -0.0026(7) 0.0019(7)
C00U 0.0208(8) 0.0310(10) 0.0320(10) 0.0085(8) 0.0051(7) 0.0079(7)
C00V 0.0340(9) 0.0302(10) 0.0270(9) 0.0064(7) 0.0059(7) 0.0171(8)
C00W 0.0275(9) 0.0297(9) 0.0261(9) 0.0048(7) 0.0034(7) 0.0118(7)
C00X 0.0207(8) 0.0269(9) 0.0265(9) -0.0026(7) 0.0011(7) 0.0067(7)
C00Y 0.0327(9) 0.0363(10) 0.0253(9) -0.0034(8) -0.0034(7) 0.0143(8)
C00Z 0.0230(8) 0.0310(10) 0.0255(9) -0.0069(7) 0.0004(7) -0.0001(7)
C010 0.0328(10) 0.0344(10) 0.0388(11) 0.0130(8) 0.0011(8) 0.0156(8)
C011 0.0345(10) 0.0253(9) 0.0310(10) 0.0050(7) -0.0060(8) 0.0097(8)
C012 0.0189(8) 0.0294(10) 0.0449(11) -0.0039(8) -0.0050(8) 0.0031(7)
C013 0.0208(9) 0.0378(11) 0.0380(11) 0.0078(9) -0.0035(8) -0.0027(8)
C014 0.0271(9) 0.0259(9) 0.0406(11) -0.0068(8) 0.0063(8) 0.0084(7)
C015 0.0306(10) 0.0274(10) 0.0576(13) 0.0071(9) 0.0083(9) 0.0174(8)
C016 0.0203(8) 0.0300(10) 0.0441(11) 0.0108(8) -0.0006(8) 0.0055(7)
C017 0.0390(10) 0.0218(9) 0.0365(10) 0.0110(8) -0.0033(8) -0.0028(8)
C018 0.0368(10) 0.0342(10) 0.0279(10) 0.0056(8) -0.0047(8) 0.0120(8)
C019 0.0281(9) 0.0356(11) 0.0389(11) -0.0128(9) -0.0115(8) 0.0122(8)
C01A 0.0313(9) 0.0344(10) 0.0260(9) 0.0051(8) 0.0041(7) -0.0009(8)
C01B 0.0322(10) 0.0265(10) 0.0383(11) -0.0020(8) -0.0079(8) -0.0005(8)
C01C 0.0395(10) 0.0293(10) 0.0433(11) 0.0127(9) 0.0043(9) 0.0111(8)
C01D 0.0485(11) 0.0298(10) 0.0246(9) 0.0076(8) 0.0009(8) 0.0062(8)
C01E 0.0399(11) 0.0234(10) 0.0567(13) -0.0063(9) -0.0005(9) 0.0002(8)
C01F 0.0245(9) 0.0336(11) 0.0553(13) 0.0124(9) -0.0018(9) -0.0050(8)
C01G 0.0293(10) 0.0513(13) 0.0476(13) -0.0024(10) -0.0096(9) -0.0013(9)
C01H 0.0694(15) 0.0405(13) 0.0869(19) 0.0190(12) -0.0493(14) 0.0008(11)

loop_
_atom_type_symbol
_atom_type_description
_atom_type_scat_dispersion_real
_atom_type_scat_dispersion_imag
_atom_type_scat_source
C C 0.0033 0.0016 'International Tables Vol C Tables 4.2.6.8 and 6.1.1.4'
H H 0.0000 0.0000 'International Tables Vol C Tables 4.2.6.8 and 6.1.1.4'
N N 0.0061 0.0033 'International Tables Vol C Tables 4.2.6.8 and 6.1.1.4'
P P 0.1023 0.0942 'International Tables Vol C Tables 4.2.6.8 and 6.1.1.4'

loop_
_geom_angle_atom_site_label_1
_geom_angle_atom_site_label_2
_geom_angle_atom_site_label_3
_geom_angle
_geom_angle_site_symmetry_1
_geom_angle_site_symmetry_3
_geom_angle_publ_flag
N004 P001 C009 107.54(7) . . ?
N004 P001 C00A 115.80(7) . . ?
N004 P001 C00C 115.24(7) . . ?
C009 P001 C00A 107.99(7) . . ?
C009 P001 C00C 105.65(7) . . ?
C00A P001 C00C 104.02(7) . . ?
N005 P002 C008 106.79(7) . . ?
N005 P002 C00F 114.50(7) . . ?
N005 P002 C00L 112.04(7) . . ?
C008 P002 C00F 105.51(7) . . ?
C00L P002 C008 111.11(7) . . ?
C00L P002 C00F 106.75(7) . . ?
C006 P003 C007 101.27(6) . . ?
C00J P003 C006 106.09(7) . . ?
C00J P003 C007 96.66(7) . . ?
C00Z N004 P001 123.59(10) . . ?
C00V N005 P002 118.91(10) . . ?
C009 C006 P003 122.15(11) . . ?
C00I C006 P003 120.10(11) . . ?
C00I C006 C009 116.83(13) . . ?
C008 C007 P003 121.48(11) . . ?
C00N C007 P003 120.63(12) . . ?
C00N C007 C008 117.54(13) . . ?
C007 C008 P002 126.26(11) . . ?
C00K C008 P002 113.76(11) . . ?
C00K C008 C007 119.84(14) . . ?
C006 C009 P001 123.44(11) . . ?
C00H C009 P001 116.53(11) . . ?
C00H C009 C006 119.90(13) . . ?
C00W C00A P001 122.19(12) . . ?
C00W C00A C00X 118.58(15) . . ?
C00X C00A P001 118.22(12) . . ?
C00F C00B H00B 119.7 . . ?
C00U C00B H00B 119.7 . . ?
C00U C00B C00F 120.58(15) . . ?
C00O C00C P001 117.06(11) . . ?
C00O C00C C00Q 118.81(15) . . ?
C00Q C00C P001 124.00(12) . . ?
C00E C00D H00D 120.4 . . ?
C00E C00D C00K 119.14(14) . . ?
C00K C00D H00D 120.4 . . ?
C00D C00E H00E 119.8 . . ?
C00D C00E C00N 120.31(15) . . ?
C00N C00E H00E 119.8 . . ?
C00B C00F P002 124.54(12) . . ?
C00B C00F C00S 119.07(14) . . ?
C00S C00F P002 116.38(12) . . ?
C00L C00G H00G 119.6 . . ?
C00Y C00G H00G 119.6 . . ?
C00Y C00G C00L 120.73(15) . . ?
C009 C00H H00H 119.2 . . ?
C00R C00H C009 121.67(14) . . ?
C00R C00H H00H 119.2 . . ?
C006 C00I H00I 118.8 . . ?
C00T C00I C006 122.31(14) . . ?
C00T C00I H00I 118.8 . . ?
C00M C00J P003 125.31(11) . . ?
C00M C00J C016 117.70(14) . . ?
C016 C00J P003 116.89(12) . . ?
C008 C00K H00K 119.4 . . ?
C00D C00K C008 121.25(14) . . ?
C00D C00K H00K 119.4 . . ?
C00G C00L P002 121.27(12) . . ?
C00G C00L C00P 118.51(14) . . ?
C00P C00L P002 118.90(12) . . ?
C00J C00M H00M 119.4 . . ?
C011 C00M C00J 121.17(14) . . ?
C011 C00M H00M 119.4 . . ?
C007 C00N H00N 119.1 . . ?
C00E C00N C007 121.86(15) . . ?
C00E C00N H00N 119.1 . . ?
C00C C00O H00O 119.7 . . ?
C018 C00O C00C 120.57(15) . . ?
C018 C00O H00O 119.7 . . ?
C00L C00P H00P 119.6 . . ?
C012 C00P C00L 120.77(16) . . ?
C012 C00P H00P 119.6 . . ?
C00C C00Q H00Q 119.8 . . ?
C01A C00Q C00C 120.45(15) . . ?
C01A C00Q H00Q 119.8 . . ?
C00H C00R H00R 120.5 . . ?
C00T C00R C00H 119.04(14) . . ?
C00T C00R H00R 120.5 . . ?
C00F C00S H00S 119.8 . . ?
C01B C00S C00F 120.36(15) . . ?
C01B C00S H00S 119.8 . . ?
C00I C00T H00T 119.9 . . ?
C00R C00T C00I 120.24(15) . . ?
C00R C00T H00T 119.9 . . ?
C00B C00U H00U 120.1 . . ?
C013 C00U C00B 119.72(15) . . ?
C013 C00U H00U 120.1 . . ?
N005 C00V H00V 108.7 . . ?
N005 C00V C01C 110.57(14) . . ?
N005 C00V C01H 109.56(14) . . ?
C01C C00V H00V 108.7 . . ?
C01H C00V H00V 108.7 . . ?
C01H C00V C01C 110.64(15) . . ?
C00A C00W H00W 119.6 . . ?
C010 C00W C00A 120.78(16) . . ?
C010 C00W H00W 119.6 . . ?
C00A C00X H00X 119.5 . . ?
C014 C00X C00A 120.94(16) . . ?
C014 C00X H00X 119.5 . . ?
C00G C00Y H00Y 120.0 . . ?
C00G C00Y C019 120.01(16) . . ?
C019 C00Y H00Y 120.0 . . ?
N004 C00Z H00Z 108.7 . . ?
N004 C00Z C01E 110.61(14) . . ?
N004 C00Z C01G 109.17(14) . . ?
C01E C00Z H00Z 108.7 . . ?
C01E C00Z C01G 110.96(15) . . ?
C01G C00Z H00Z 108.7 . . ?
C00W C010 H010 120.1 . . ?
C00W C010 C015 119.86(17) . . ?
C015 C010 H010 120.1 . . ?
C00M C011 H011 119.9 . . ?
C017 C011 C00M 120.26(16) . . ?
C017 C011 H011 119.9 . . ?
C00P C012 H012 120.0 . . ?
C00P C012 C019 120.08(16) . . ?
C019 C012 H012 120.0 . . ?
C00U C013 H013 119.7 . . ?
C00U C013 C01B 120.63(15) . . ?
C01B C013 H013 119.7 . . ?
C00X C014 H014 120.1 . . ?
C015 C014 C00X 119.74(16) . . ?
C015 C014 H014 120.1 . . ?
C010 C015 H015 120.0 . . ?
C014 C015 C010 120.07(17) . . ?
C014 C015 H015 120.0 . . ?
C00J C016 H016 119.5 . . ?
C01F C016 C00J 121.00(16) . . ?
C01F C016 H016 119.5 . . ?
C011 C017 H017 120.5 . . ?
C01F C017 C011 118.92(16) . . ?
C01F C017 H017 120.5 . . ?
C00O C018 H018 120.0 . . ?
C00O C018 C01D 119.99(16) . . ?
C01D C018 H018 120.0 . . ?
C00Y C019 C012 119.90(16) . . ?
C00Y C019 H019 120.1 . . ?
C012 C019 H019 120.1 . . ?
C00Q C01A H01A 119.9 . . ?
C01D C01A C00Q 120.20(16) . . ?
C01D C01A H01A 119.9 . . ?
C00S C01B H01B 120.2 . . ?
C013 C01B C00S 119.63(16) . . ?
C013 C01B H01B 120.2 . . ?
C00V C01C H01C 109.5 . . ?
C00V C01C H01D 109.5 . . ?
C00V C01C H01E 109.5 . . ?
H01C C01C H01D 109.5 . . ?
H01C C01C H01E 109.5 . . ?
H01D C01C H01E 109.5 . . ?
C018 C01D H01F 120.0 . . ?
C01A C01D C018 119.97(16) . . ?
C01A C01D H01F 120.0 . . ?
C00Z C01E H01G 109.5 . . ?
C00Z C01E H01H 109.5 . . ?
C00Z C01E H01I 109.5 . . ?
H01G C01E H01H 109.5 . . ?
H01G C01E H01I 109.5 . . ?
H01H C01E H01I 109.5 . . ?
C016 C01F H01J 119.5 . . ?
C017 C01F C016 120.94(16) . . ?
C017 C01F H01J 119.5 . . ?
C00Z C01G H01K 109.5 . . ?
C00Z C01G H01L 109.5 . . ?
C00Z C01G H01M 109.5 . . ?
H01K C01G H01L 109.5 . . ?
H01K C01G H01M 109.5 . . ?
H01L C01G H01M 109.5 . . ?
C00V C01H H01N 109.5 . . ?
C00V C01H H01O 109.5 . . ?
C00V C01H H01P 109.5 . . ?
H01N C01H H01O 109.5 . . ?
H01N C01H H01P 109.5 . . ?
H01O C01H H01P 109.5 . . ?

loop_
_geom_bond_atom_site_label_1
_geom_bond_atom_site_label_2
_geom_bond_distance
_geom_bond_site_symmetry_2
_geom_bond_publ_flag
P001 N004 1.5481(12) . ?
P001 C009 1.8061(15) . ?
P001 C00A 1.8213(15) . ?
P001 C00C 1.8233(16) . ?
P002 N005 1.5695(13) . ?
P002 C008 1.8252(15) . ?
P002 C00F 1.8261(15) . ?
P002 C00L 1.8118(16) . ?
P003 C006 1.8604(15) . ?
P003 C007 1.8679(15) . ?
P003 C00J 1.8436(15) . ?
N004 C00Z 1.472(2) . ?
N005 C00V 1.472(2) . ?
C006 C009 1.419(2) . ?
C006 C00I 1.403(2) . ?
C007 C008 1.409(2) . ?
C007 C00N 1.402(2) . ?
C008 C00K 1.403(2) . ?
C009 C00H 1.399(2) . ?
C00A C00W 1.388(2) . ?
C00A C00X 1.395(2) . ?
C00B H00B 0.9500 . ?
C00B C00F 1.394(2) . ?
C00B C00U 1.389(2) . ?
C00C C00O 1.393(2) . ?
C00C C00Q 1.398(2) . ?
C00D H00D 0.9500 . ?
C00D C00E 1.380(2) . ?
C00D C00K 1.387(2) . ?
C00E H00E 0.9500 . ?
C00E C00N 1.387(2) . ?
C00F C00S 1.396(2) . ?
C00G H00G 0.9500 . ?
C00G C00L 1.398(2) . ?
C00G C00Y 1.384(2) . ?
C00H H00H 0.9500 . ?
C00H C00R 1.381(2) . ?
C00I H00I 0.9500 . ?
C00I C00T 1.388(2) . ?
C00J C00M 1.389(2) . ?
C00J C016 1.391(2) . ?
C00K H00K 0.9500 . ?
C00L C00P 1.400(2) . ?
C00M H00M 0.9500 . ?
C00M C011 1.388(2) . ?
C00N H00N 0.9500 . ?
C00O H00O 0.9500 . ?
C00O C018 1.384(2) . ?
C00P H00P 0.9500 . ?
C00P C012 1.377(2) . ?
C00Q H00Q 0.9500 . ?
C00Q C01A 1.384(2) . ?
C00R H00R 0.9500 . ?
C00R C00T 1.380(2) . ?
C00S H00S 0.9500 . ?
C00S C01B 1.392(2) . ?
C00T H00T 0.9500 . ?
C00U H00U 0.9500 . ?
C00U C013 1.382(2) . ?
C00V H00V 1.0000 . ?
C00V C01C 1.519(2) . ?
C00V C01H 1.516(2) . ?
C00W H00W 0.9500 . ?
C00W C010 1.387(2) . ?
C00X H00X 0.9500 . ?
C00X C014 1.385(2) . ?
C00Y H00Y 0.9500 . ?
C00Y C019 1.385(2) . ?
C00Z H00Z 1.0000 . ?
C00Z C01E 1.521(2) . ?
C00Z C01G 1.522(2) . ?
C010 H010 0.9500 . ?
C010 C015 1.388(3) . ?
C011 H011 0.9500 . ?
C011 C017 1.386(2) . ?
C012 H012 0.9500 . ?
C012 C019 1.392(2) . ?
C013 H013 0.9500 . ?
C013 C01B 1.387(2) . ?
C014 H014 0.9500 . ?
C014 C015 1.383(3) . ?
C015 H015 0.9500 . ?
C016 H016 0.9500 . ?
C016 C01F 1.383(2) . ?
C017 H017 0.9500 . ?
C017 C01F 1.373(2) . ?
C018 H018 0.9500 . ?
C018 C01D 1.389(2) . ?
C019 H019 0.9500 . ?
C01A H01A 0.9500 . ?
C01A C01D 1.381(2) . ?
C01B H01B 0.9500 . ?
C01C H01C 0.9800 . ?
C01C H01D 0.9800 . ?
C01C H01E 0.9800 . ?
C01D H01F 0.9500 . ?
C01E H01G 0.9800 . ?
C01E H01H 0.9800 . ?
C01E H01I 0.9800 . ?
C01F H01J 0.9500 . ?
C01G H01K 0.9800 . ?
C01G H01L 0.9800 . ?
C01G H01M 0.9800 . ?
C01H H01N 0.9800 . ?
C01H H01O 0.9800 . ?
C01H H01P 0.9800 . ?

loop_
_geom_torsion_atom_site_label_1
_geom_torsion_atom_site_label_2
_geom_torsion_atom_site_label_3
_geom_torsion_atom_site_label_4
_geom_torsion
_geom_torsion_site_symmetry_1
_geom_torsion_site_symmetry_2
_geom_torsion_site_symmetry_3
_geom_torsion_site_symmetry_4
_geom_torsion_publ_flag
P001 N004 C00Z C01E -92.67(16) . . . . ?
P001 N004 C00Z C01G 144.96(13) . . . . ?
P001 C009 C00H C00R -174.91(13) . . . . ?
P001 C00A C00W C010 -169.94(13) . . . . ?
P001 C00A C00X C014 168.71(12) . . . . ?
P001 C00C C00O C018 -175.28(13) . . . . ?
P001 C00C C00Q C01A 174.56(13) . . . . ?
P002 N005 C00V C01C 131.58(13) . . . . ?
P002 N005 C00V C01H -106.23(16) . . . . ?
P002 C008 C00K C00D 175.13(12) . . . . ?
P002 C00F C00S C01B -178.68(13) . . . . ?
P002 C00L C00P C012 -168.10(12) . . . . ?
P003 C006 C009 P001 6.35(19) . . . . ?
P003 C006 C009 C00H -169.31(12) . . . . ?
P003 C006 C00I C00T 169.07(13) . . . . ?
P003 C007 C008 P002 13.36(18) . . . . ?
P003 C007 C008 C00K -171.22(11) . . . . ?
P003 C007 C00N C00E 172.29(12) . . . . ?
P003 C00J C00M C011 175.82(12) . . . . ?
P003 C00J C016 C01F -176.27(14) . . . . ?
N004 P001 C009 C006 13.22(15) . . . . ?
N004 P001 C009 C00H -170.98(12) . . . . ?
N004 P001 C00A C00W 89.52(14) . . . . ?
N004 P001 C00A C00X -78.85(14) . . . . ?
N004 P001 C00C C00O -16.29(15) . . . . ?
N004 P001 C00C C00Q 167.87(12) . . . . ?
N005 P002 C008 C007 -177.46(12) . . . . ?
N005 P002 C008 C00K 6.87(13) . . . . ?
N005 P002 C00F C00B 149.71(13) . . . . ?
N005 P002 C00F C00S -31.15(15) . . . . ?
N005 P002 C00L C00G -83.97(13) . . . . ?
N005 P002 C00L C00P 82.72(13) . . . . ?
C006 P003 C007 C008 -111.43(12) . . . . ?
C006 P003 C007 C00N 75.52(13) . . . . ?
C006 P003 C00J C00M 15.05(15) . . . . ?
C006 P003 C00J C016 -168.74(12) . . . . ?
C006 C009 C00H C00R 1.0(2) . . . . ?
C006 C00I C00T C00R -0.1(2) . . . . ?
C007 P003 C006 C009 171.23(12) . . . . ?
C007 P003 C006 C00I 2.55(14) . . . . ?
C007 P003 C00J C00M 118.84(14) . . . . ?
C007 P003 C00J C016 -64.94(13) . . . . ?
C007 C008 C00K C00D -0.8(2) . . . . ?
C008 P002 N005 C00V 171.83(11) . . . . ?
C008 P002 C00F C00B -93.17(14) . . . . ?
C008 P002 C00F C00S 85.97(13) . . . . ?
C008 P002 C00L C00G 156.67(12) . . . . ?
C008 P002 C00L C00P -36.64(14) . . . . ?
C008 C007 C00N C00E -1.0(2) . . . . ?
C009 P001 N004 C00Z 172.40(12) . . . . ?
C009 P001 C00A C00W -31.06(15) . . . . ?
C009 P001 C00A C00X 160.56(12) . . . . ?
C009 P001 C00C C00O 102.26(13) . . . . ?
C009 P001 C00C C00Q -73.58(14) . . . . ?
C009 C006 C00I C00T -0.2(2) . . . . ?
C009 C00H C00R C00T -1.3(2) . . . . ?
C00A P001 N004 C00Z 51.58(15) . . . . ?
C00A P001 C009 C006 138.84(13) . . . . ?
C00A P001 C009 C00H -45.36(14) . . . . ?
C00A P001 C00C C00O -144.14(12) . . . . ?
C00A P001 C00C C00Q 40.03(15) . . . . ?
C00A C00W C010 C015 2.0(3) . . . . ?
C00A C00X C014 C015 1.4(2) . . . . ?
C00B C00F C00S C01B 0.5(2) . . . . ?
C00B C00U C013 C01B 0.4(3) . . . . ?
C00C P001 N004 C00Z -70.10(14) . . . . ?
C00C P001 C009 C006 -110.34(13) . . . . ?
C00C P001 C009 C00H 65.46(13) . . . . ?
C00C P001 C00A C00W -142.98(13) . . . . ?
C00C P001 C00A C00X 48.64(14) . . . . ?
C00C C00O C018 C01D 0.3(3) . . . . ?
C00C C00Q C01A C01D 0.6(3) . . . . ?
C00D C00E C00N C007 -1.3(2) . . . . ?
C00E C00D C00K C008 -1.4(2) . . . . ?
C00F P002 N005 C00V -71.78(13) . . . . ?
C00F P002 C008 C007 60.31(14) . . . . ?
C00F P002 C008 C00K -115.35(11) . . . . ?
C00F P002 C00L C00G 42.12(14) . . . . ?
C00F P002 C00L C00P -151.19(12) . . . . ?
C00F C00B C00U C013 -0.6(2) . . . . ?
C00F C00S C01B C013 -0.8(3) . . . . ?
C00G C00L C00P C012 -1.0(2) . . . . ?
C00G C00Y C019 C012 -0.3(3) . . . . ?
C00H C00R C00T C00I 0.8(2) . . . . ?
C00I C006 C009 P001 175.38(11) . . . . ?
C00I C006 C009 C00H -0.3(2) . . . . ?
C00J P003 C006 C009 -88.37(13) . . . . ?
C00J P003 C006 C00I 102.96(13) . . . . ?
C00J P003 C007 C008 140.64(12) . . . . ?
C00J P003 C007 C00N -32.40(13) . . . . ?
C00J C00M C011 C017 -0.1(2) . . . . ?
C00J C016 C01F C017 0.3(3) . . . . ?
C00K C00D C00E C00N 2.5(2) . . . . ?
C00L P002 N005 C00V 49.97(14) . . . . ?
C00L P002 C008 C007 -55.01(14) . . . . ?
C00L P002 C008 C00K 129.32(11) . . . . ?
C00L P002 C00F C00B 25.11(15) . . . . ?
C00L P002 C00F C00S -155.74(12) . . . . ?
C00L C00G C00Y C019 0.4(2) . . . . ?
C00L C00P C012 C019 1.1(2) . . . . ?
C00M C00J C016 C01F 0.2(2) . . . . ?
C00M C011 C017 C01F 0.6(3) . . . . ?
C00N C007 C008 P002 -173.39(11) . . . . ?
C00N C007 C008 C00K 2.0(2) . . . . ?
C00O C00C C00Q C01A -1.2(2) . . . . ?
C00O C018 C01D C01A -0.9(3) . . . . ?
C00P C012 C019 C00Y -0.4(2) . . . . ?
C00Q C00C C00O C018 0.8(2) . . . . ?
C00Q C01A C01D C018 0.5(3) . . . . ?
C00U C00B C00F P002 179.30(12) . . . . ?
C00U C00B C00F C00S 0.2(2) . . . . ?
C00U C013 C01B C00S 0.3(3) . . . . ?
C00W C00A C00X C014 -0.1(2) . . . . ?
C00W C010 C015 C014 -0.7(3) . . . . ?
C00X C00A C00W C010 -1.6(2) . . . . ?
C00X C014 C015 C010 -1.0(3) . . . . ?
C00Y C00G C00L P002 167.04(12) . . . . ?
C00Y C00G C00L C00P 0.3(2) . . . . ?
C011 C017 C01F C016 -0.7(3) . . . . ?
C016 C00J C00M C011 -0.4(2) . . . . ?
